data_7027788
loop_
_publ_author_name
'Rao, P. Venkateshwara'
'Pulla Rao, Chebrolu'
'Wegelius, Elina K.'
'Kolehmainen, Erkki'
'Rissanen, Kari'

_publ_section_title
;
 Reactivity of cis-bis(acetylacetonato)dichlorotitanium(IV) towards
 hydroxy-containing ligands: isolation and characterisation of
 products&#x200A;&#x2020;
;
_journal_issue 24
_journal_name_full 'Journal of the Chemical Society, Dalton Transactions'
_journal_page_first 4469
_journal_paper_doi 10.1039/a906985b
_journal_year 1999
_chemical_formula_sum 'C30 H30 N2 O4 Ti'
_chemical_formula_weight 530.46
_chemical_name_systematic
; 
 ? 
;
_space_group_IT_number 14
_symmetry_space_group_name_Hall '-P 2yn'
_symmetry_space_group_name_H-M 'P 1 21/n 1'
_atom_sites_solution_hydrogens geom
_atom_sites_solution_primary direct
_atom_sites_solution_secondary difmap
_audit_creation_method SHELXL
_cell_angle_alpha 90.00
_cell_angle_beta 102.384(10)
_cell_angle_gamma 90.00
_cell_formula_units_Z 4
_cell_length_a 13.769(2)
_cell_length_b 10.985(2)
_cell_length_c 17.0552(15)
_cell_measurement_temperature 293(2)
_cell_volume 2519.6(6)
_computing_structure_refinement 'SHELXL-93 (Sheldrick, 1993)'
_computing_structure_solution 'SHELXS-86 (Sheldrick, 1990)'
_diffrn_ambient_temperature 293(2)
_diffrn_radiation_monochromator graphite
_diffrn_radiation_source 'fine-focus sealed tube'
_diffrn_radiation_type MoK\a
_diffrn_radiation_wavelength 0.71073
_diffrn_reflns_av_R_equivalents 0.0190
_diffrn_reflns_av_sigmaI/netI 0.0478
_diffrn_reflns_limit_h_max 16
_diffrn_reflns_limit_h_min 0
_diffrn_reflns_limit_k_max 13
_diffrn_reflns_limit_k_min 0
_diffrn_reflns_limit_l_max 19
_diffrn_reflns_limit_l_min -20
_diffrn_reflns_number 4613
_diffrn_reflns_theta_max 24.97
_diffrn_reflns_theta_min 2.14
_exptl_absorpt_coefficient_mu 0.380
_exptl_crystal_density_diffrn 1.398
_exptl_crystal_F_000 1112
_refine_diff_density_max 0.255
_refine_diff_density_min -0.299
_refine_diff_density_rms 0.050
_refine_ls_extinction_method none
_refine_ls_goodness_of_fit_all 0.998
_refine_ls_goodness_of_fit_obs 1.119
_refine_ls_matrix_type full
_refine_ls_number_parameters 344
_refine_ls_number_reflns 4419
_refine_ls_number_restraints 0
_refine_ls_restrained_S_all 0.998
_refine_ls_restrained_S_obs 1.119
_refine_ls_R_factor_all 0.0642
_refine_ls_R_factor_obs 0.0370
_refine_ls_shift/esd_max -0.001
_refine_ls_shift/esd_mean 0.000
_refine_ls_structure_factor_coef Fsqd
_refine_ls_weighting_details 'w=1/[\s^2^(Fo^2^)+(0.0480P)^2^+0.2750P] where P=(Fo^2^+2Fc^2^)/3'
_refine_ls_weighting_scheme calc
_refine_ls_wR_factor_all 0.0911
_refine_ls_wR_factor_obs 0.0848
_reflns_number_observed 3143
_reflns_number_total 4419
_reflns_observed_criterion >2sigma(I)
_cod_data_source_file 906985Bsup1.cif
_cod_data_source_block 3b
_cod_depositor_comments
;
The following automatic conversions were performed:

'_refine_ls_weighting_scheme' value 'calc
w=1/[\s^2^(Fo^2^)+(0.0480P)^2^+0.2750P] where P=(Fo^2^+2Fc^2^)/3' was
changed to 'calc'. New tag '_refine_ls_weighting_details' was
created. The value of the new tag was set to
'w=1/[\s^2^(Fo^2^)+(0.0480P)^2^+0.2750P] where P=(Fo^2^+2Fc^2^)/3'.

Automatic conversion script
Id: cif_fix_values 3143 2015-03-26 13:38:13Z robertas 
;
_cod_original_cell_volume 2519.8(6)
_cod_database_code 7027788

loop_
_symmetry_equiv_pos_as_xyz
'x, y, z'
'-x+1/2, y+1/2, -z+1/2'
'-x, -y, -z'
'x-1/2, -y-1/2, z-1/2'

loop_
_atom_site_aniso_label
_atom_site_aniso_U_11
_atom_site_aniso_U_22
_atom_site_aniso_U_33
_atom_site_aniso_U_23
_atom_site_aniso_U_13
_atom_site_aniso_U_12
Ti1 0.0258(2) 0.0261(2) 0.0189(2) 0.0034(2) 0.0071(2) -0.0014(2)
O3 0.0333(9) 0.0291(9) 0.0235(9) 0.0006(7) 0.0102(7) -0.0087(8)
O1 0.0220(8) 0.0324(9) 0.0273(9) 0.0057(7) 0.0076(7) 0.0014(7)
O2 0.0365(10) 0.0330(10) 0.0256(9) 0.0093(7) 0.0074(7) 0.0047(8)
O4 0.0397(10) 0.0315(10) 0.0215(8) -0.0020(7) 0.0110(7) -0.0050(8)
N2 0.0218(10) 0.0175(10) 0.0202(9) 0.0019(8) 0.0035(8) 0.0004(8)
N1 0.0180(10) 0.0228(10) 0.0178(9) -0.0006(8) 0.0015(8) 0.0027(8)
C25 0.0203(12) 0.0200(12) 0.0243(12) 0.0008(10) 0.0054(10) -0.0006(9)
C10 0.0272(12) 0.0183(12) 0.0172(11) -0.0005(9) 0.0034(9) 0.0025(10)
C21 0.0300(14) 0.044(2) 0.0220(12) -0.0071(11) 0.0063(11) 0.0015(12)
C24 0.0201(11) 0.0212(12) 0.0232(12) 0.0019(10) 0.0035(9) 0.0024(9)
C12 0.0206(11) 0.0283(13) 0.0247(12) 0.0012(11) 0.0022(9) 0.0044(11)
C16 0.0200(12) 0.0235(13) 0.0256(12) 0.0017(10) 0.0045(10) 0.0021(10)
C20 0.0247(13) 0.0326(14) 0.0277(13) -0.0086(11) 0.0005(11) -0.0008(11)
C19 0.0178(11) 0.0250(12) 0.0271(12) -0.0017(10) 0.0011(9) 0.0029(10)
C26 0.0212(11) 0.0209(12) 0.0238(12) 0.0040(10) 0.0081(9) 0.0008(10)
C6 0.104(3) 0.023(2) 0.0221(13) 0.0042(11) 0.005(2) -0.002(2)
C17 0.0255(13) 0.0294(14) 0.0299(13) 0.0046(11) 0.0049(10) -0.0073(11)
C13 0.0294(13) 0.0251(13) 0.0281(12) 0.0016(11) -0.0040(10) 0.0031(11)
C11 0.0254(13) 0.0253(13) 0.0206(12) -0.0004(10) 0.0086(10) -0.0019(10)
C28 0.0346(14) 0.0245(13) 0.0261(12) 0.0002(10) 0.0053(11) -0.0028(11)
C27 0.0240(12) 0.0237(13) 0.0237(12) 0.0009(10) 0.0036(10) -0.0022(10)
C18 0.0233(12) 0.0250(13) 0.0317(13) -0.0013(11) 0.0010(10) -0.0056(10)
C1 0.0263(12) 0.0205(12) 0.0208(12) -0.0001(10) 0.0029(10) 0.0020(10)
C29 0.0329(14) 0.0231(13) 0.0297(13) -0.0004(10) 0.0085(11) -0.0062(11)
C9 0.0397(14) 0.0188(12) 0.0159(11) -0.0035(9) 0.0049(10) 0.0007(11)
C4 0.048(2) 0.0232(13) 0.0190(12) -0.0008(10) -0.0028(11) 0.0058(12)
C3 0.038(2) 0.035(2) 0.0303(14) -0.0021(12) -0.0073(12) 0.0151(12)
C15 0.0283(13) 0.046(2) 0.0338(14) 0.0028(12) 0.0075(11) 0.0148(12)
C22 0.041(2) 0.041(2) 0.0244(13) 0.0015(12) 0.0121(12) -0.0069(13)
C2 0.0256(13) 0.0339(15) 0.0319(14) -0.0046(12) 0.0004(11) 0.0042(11)
C8 0.051(2) 0.0248(13) 0.0276(13) 0.0007(11) 0.0154(12) -0.0024(12)
C30 0.0264(13) 0.0317(15) 0.0365(14) 0.0008(12) 0.0029(11) -0.0001(11)
C23 0.0386(15) 0.0302(14) 0.0277(13) -0.0038(11) 0.0091(11) -0.0084(12)
C7 0.076(2) 0.033(2) 0.0325(15) -0.0013(13) 0.0207(15) -0.016(2)
C14 0.0284(13) 0.0337(15) 0.0315(13) 0.0024(11) -0.0023(11) 0.0013(11)
C5 0.071(2) 0.0268(14) 0.0218(13) 0.0021(11) -0.0067(13) 0.0027(15)

loop_
_atom_site_label
_atom_site_type_symbol
_atom_site_fract_x
_atom_site_fract_y
_atom_site_fract_z
_atom_site_U_iso_or_equiv
_atom_site_thermal_displace_type
_atom_site_occupancy
_atom_site_calc_flag
_atom_site_refinement_flags
Ti1 Ti 0.46284(3) 0.06167(4) 0.67974(2) 0.02329(12) Uani 1 d .
O3 O 0.49002(12) 0.19459(15) 0.75581(9) 0.0280(4) Uani 1 d .
O1 O 0.37740(11) 0.16436(15) 0.60382(9) 0.0269(4) Uani 1 d .
O2 O 0.57805(12) -0.0217(2) 0.72639(9) 0.0316(4) Uani 1 d .
O4 O 0.39727(12) -0.07484(15) 0.63046(9) 0.0302(4) Uani 1 d .
N2 N 0.37260(13) 0.0063(2) 0.76395(10) 0.0200(4) Uani 1 d .
N1 N 0.56503(13) 0.1150(2) 0.60614(10) 0.0199(4) Uani 1 d .
C25 C 0.4367(2) 0.1430(2) 0.87497(13) 0.0215(5) Uani 1 d .
C10 C 0.4644(2) 0.2584(2) 0.51429(12) 0.0211(5) Uani 1 d .
C21 C 0.4500(2) 0.2363(2) 1.12082(14) 0.0317(6) Uani 1 d .
H21 H 0.4524(2) 0.2575(2) 1.17398(14) 0.038 Uiso 1 calc R
C24 C 0.4393(2) 0.1720(2) 0.95854(13) 0.0217(5) Uani 1 d .
C12 C 0.6671(2) 0.0627(2) 0.63496(13) 0.0249(5) Uani 1 d .
C16 C 0.4893(2) 0.2161(2) 0.83127(13) 0.0231(5) Uani 1 d .
C20 C 0.4948(2) 0.3077(2) 1.07351(13) 0.0291(6) Uani 1 d .
H20 H 0.5279(2) 0.3779(2) 1.09505(13) 0.035 Uiso 1 calc R
C19 C 0.4919(2) 0.2778(2) 0.99301(14) 0.0238(5) Uani 1 d .
C26 C 0.3763(2) 0.0449(2) 0.83616(13) 0.0215(5) Uani 1 d .
H26 H 0.3321(17) 0.0050(21) 0.8676(13) 0.026 Uiso 1 d .
C6 C 0.4532(3) 0.5371(2) 0.3392(2) 0.0511(9) Uani 1 d .
H6 H 0.4510(3) 0.6006(2) 0.3028(2) 0.061 Uiso 1 calc R
C17 C 0.5422(2) 0.3196(2) 0.86788(14) 0.0284(6) Uani 1 d .
H17 H 0.5770(2) 0.3676(2) 0.83837(14) 0.034 Uiso 1 calc R
C13 C 0.6457(2) -0.0522(2) 0.67872(14) 0.0291(5) Uani 1 d .
H13A H 0.6177(2) -0.1146(2) 0.64024(14) 0.035 Uiso 1 calc R
H13B H 0.7067(2) -0.0833(2) 0.71205(14) 0.035 Uiso 1 calc R
C11 C 0.5535(2) 0.1930(2) 0.54795(13) 0.0232(5) Uani 1 d .
H11 H 0.6124(17) 0.2084(21) 0.5246(13) 0.028 Uiso 1 d .
C28 C 0.3523(2) -0.1590(2) 0.67318(14) 0.0286(5) Uani 1 d .
H28A H 0.4023(2) -0.2122(2) 0.70431(14) 0.034 Uiso 1 calc R
H28B H 0.3052(2) -0.2086(2) 0.63618(14) 0.034 Uiso 1 calc R
C27 C 0.2988(2) -0.0897(2) 0.72892(13) 0.0240(5) Uani 1 d .
C18 C 0.5429(2) 0.3494(2) 0.94527(14) 0.0274(5) Uani 1 d .
H18 H 0.5775(2) 0.4182(2) 0.96752(14) 0.033 Uiso 1 calc R
C1 C 0.3783(2) 0.2364(2) 0.54288(13) 0.0229(5) Uani 1 d .
C29 C 0.2682(2) -0.1755(2) 0.78919(14) 0.0283(6) Uani 1 d .
H29A H 0.3265(2) -0.2061(11) 0.8251(6) 0.042 Uiso 1 calc R
H29B H 0.2311(10) -0.2423(8) 0.7612(2) 0.042 Uiso 1 calc R
H29C H 0.2277(9) -0.1325(4) 0.8193(6) 0.042 Uiso 1 calc R
C9 C 0.4629(2) 0.3484(2) 0.45269(13) 0.0250(5) Uani 1 d .
C4 C 0.3714(2) 0.4065(2) 0.41851(13) 0.0315(6) Uani 1 d .
C3 C 0.2841(2) 0.3716(2) 0.44398(15) 0.0365(6) Uani 1 d .
H5 H 0.2234(2) 0.4047(2) 0.41835(15) 0.044 Uiso 1 calc R
C15 C 0.7203(2) 0.0316(3) 0.56771(15) 0.0360(6) Uani 1 d .
H15A H 0.6742(4) -0.0057(14) 0.5241(4) 0.054 Uiso 1 calc R
H15B H 0.7739(8) -0.0238(12) 0.5875(3) 0.054 Uiso 1 calc R
H15C H 0.7463(11) 0.1047(3) 0.5492(7) 0.054 Uiso 1 calc R
C22 C 0.4009(2) 0.1312(2) 1.08840(14) 0.0346(6) Uani 1 d .
H22 H 0.3717(2) 0.0811(2) 1.12071(14) 0.042 Uiso 1 calc R
C2 C 0.2866(2) 0.2915(2) 0.50456(14) 0.0313(6) Uani 1 d .
H2 H 0.2284(2) 0.2723(2) 0.52126(14) 0.038 Uiso 1 calc R
C8 C 0.5483(2) 0.3863(2) 0.42629(14) 0.0335(6) Uani 1 d .
H8 H 0.6090(2) 0.3488(2) 0.44674(14) 0.040 Uiso 1 calc R
C30 C 0.2078(2) -0.0239(2) 0.67941(15) 0.0321(6) Uani 1 d .
H30A H 0.1768(7) 0.0237(12) 0.7144(2) 0.048 Uiso 1 calc R
H30B H 0.1612(6) -0.0828(2) 0.6519(8) 0.048 Uiso 1 calc R
H30C H 0.2283(2) 0.0285(11) 0.6409(7) 0.048 Uiso 1 calc R
C23 C 0.3949(2) 0.1004(2) 1.00943(14) 0.0319(6) Uani 1 d .
H23 H 0.3605(2) 0.0303(2) 0.98917(14) 0.038 Uiso 1 calc R
C7 C 0.5431(2) 0.4778(2) 0.3709(2) 0.0457(8) Uani 1 d .
H7 H 0.6004(2) 0.5009(2) 0.3540(2) 0.055 Uiso 1 calc R
C14 C 0.7267(2) 0.1533(2) 0.69349(15) 0.0325(6) Uani 1 d .
H14A H 0.7324(10) 0.2285(5) 0.6661(3) 0.049 Uiso 1 calc R
H14B H 0.7919(4) 0.1209(7) 0.7146(7) 0.049 Uiso 1 calc R
H14C H 0.6936(6) 0.1677(11) 0.7367(5) 0.049 Uiso 1 calc R
C5 C 0.3697(2) 0.5009(2) 0.36204(14) 0.0423(7) Uani 1 d .
H5 H 0.3097(2) 0.5390(2) 0.34010(14) 0.051 Uiso 1 calc R

loop_
_atom_type_symbol
_atom_type_description
_atom_type_scat_dispersion_real
_atom_type_scat_dispersion_imag
_atom_type_scat_source
C C 0.0033 0.0016 'International Tables Vol C Tables 4.2.6.8 and 6.1.1.4'
H H 0.0000 0.0000 'International Tables Vol C Tables 4.2.6.8 and 6.1.1.4'
N N 0.0061 0.0033 'International Tables Vol C Tables 4.2.6.8 and 6.1.1.4'
O O 0.0106 0.0060 'International Tables Vol C Tables 4.2.6.8 and 6.1.1.4'
Ti Ti 0.2776 0.4457 'International Tables Vol C Tables 4.2.6.8 and 6.1.1.4'

loop_
_geom_angle_atom_site_label_1
_geom_angle_atom_site_label_2
_geom_angle_atom_site_label_3
_geom_angle
O4 Ti1 O2 94.77(8)
O4 Ti1 O1 90.06(7)
O2 Ti1 O1 157.42(7)
O4 Ti1 O3 156.68(7)
O2 Ti1 O3 93.47(7)
O1 Ti1 O3 90.64(7)
O4 Ti1 N1 105.69(7)
O2 Ti1 N1 77.26(7)
O1 Ti1 N1 80.20(6)
O3 Ti1 N1 97.39(7)
O4 Ti1 N2 77.41(7)
O2 Ti1 N2 97.78(7)
O1 Ti1 N2 104.80(7)
O3 Ti1 N2 79.89(7)
N1 Ti1 N2 174.25(7)
C16 O3 Ti1 138.83(15)
C1 O1 Ti1 141.53(14)
C13 O2 Ti1 118.83(13)
C28 O4 Ti1 121.60(14)
C26 N2 C27 119.7(2)
C26 N2 Ti1 128.7(2)
C27 N2 Ti1 111.60(13)
C11 N1 C12 117.2(2)
C11 N1 Ti1 129.6(2)
C12 N1 Ti1 112.79(13)
C16 C25 C26 120.0(2)
C16 C25 C24 119.4(2)
C26 C25 C24 120.5(2)
C1 C10 C11 119.5(2)
C1 C10 C9 119.6(2)
C11 C10 C9 120.9(2)
C20 C21 C22 119.0(2)
C23 C24 C19 116.8(2)
C23 C24 C25 124.1(2)
C19 C24 C25 119.0(2)
N1 C12 C14 107.5(2)
N1 C12 C15 114.0(2)
C14 C12 C15 111.2(2)
N1 C12 C13 102.2(2)
C14 C12 C13 110.7(2)
C15 C12 C13 110.9(2)
O3 C16 C25 122.3(2)
O3 C16 C17 117.7(2)
C25 C16 C17 120.0(2)
C21 C20 C19 121.5(2)
C20 C19 C18 121.1(2)
C20 C19 C24 119.9(2)
C18 C19 C24 119.0(2)
N2 C26 C25 126.0(2)
C5 C6 C7 119.2(3)
C18 C17 C16 121.1(2)
O2 C13 C12 107.9(2)
N1 C11 C10 126.4(2)
O4 C28 C27 108.7(2)
N2 C27 C29 115.5(2)
N2 C27 C28 102.9(2)
C29 C27 C28 110.6(2)
N2 C27 C30 107.0(2)
C29 C27 C30 110.6(2)
C28 C27 C30 109.8(2)
C17 C18 C19 121.5(2)
O1 C1 C10 122.4(2)
O1 C1 C2 117.5(2)
C10 C1 C2 120.1(2)
C8 C9 C4 117.6(2)
C8 C9 C10 123.6(2)
C4 C9 C10 118.7(2)
C5 C4 C3 121.1(2)
C5 C4 C9 119.6(3)
C3 C4 C9 119.3(2)
C2 C3 C4 121.8(2)
C23 C22 C21 121.1(2)
C3 C2 C1 120.1(2)
C7 C8 C9 120.9(3)
C22 C23 C24 121.6(2)
C8 C7 C6 121.2(3)
C6 C5 C4 121.5(3)

loop_
_geom_bond_atom_site_label_1
_geom_bond_atom_site_label_2
_geom_bond_distance
Ti1 O4 1.856(2)
Ti1 O2 1.857(2)
Ti1 O1 1.918(2)
Ti1 O3 1.936(2)
Ti1 N1 2.158(2)
Ti1 N2 2.178(2)
O3 C16 1.311(3)
O1 C1 1.309(3)
O2 C13 1.402(3)
O4 C28 1.401(3)
N2 C26 1.293(3)
N2 C27 1.497(3)
N1 C11 1.295(3)
N1 C12 1.500(3)
C25 C16 1.398(3)
C25 C26 1.433(3)
C25 C24 1.454(3)
C10 C1 1.396(3)
C10 C11 1.432(3)
C10 C9 1.439(3)
C21 C20 1.363(3)
C21 C22 1.391(4)
C24 C23 1.405(3)
C24 C19 1.428(3)
C12 C14 1.520(3)
C12 C15 1.527(3)
C12 C13 1.527(3)
C16 C17 1.421(3)
C20 C19 1.404(3)
C19 C18 1.421(3)
C6 C5 1.351(4)
C6 C7 1.401(4)
C17 C18 1.358(3)
C28 C27 1.526(3)
C27 C29 1.520(3)
C27 C30 1.534(3)
C1 C2 1.426(3)
C9 C8 1.410(3)
C9 C4 1.422(3)
C4 C5 1.412(3)
C4 C3 1.415(4)
C3 C2 1.352(3)
C22 C23 1.374(3)
C8 C7 1.371(3)
